data_7244884
loop_
_publ_author_name
'Deka, Poonam'
'Patir, Khemnath'
'Rawal, Isha'
'Ahmed, Shahnaz'
'Bora, Smiti Rani'
'Kalita, Dhruba Jyoti'
'Althubeiti, Khaled'
'Gogoi, Sonit Kumar'
'Sarma, Parishmita'
'Thakuria, Ranjit'

_publ_section_title
;
 Solid-State Fluorescence of A Quasi-Isostructural Polymorphic Biphenyl
 Based Michael Addition Product
;
_journal_name_full CrystEngComm
_journal_paper_doi 10.1039/D2CE00425A
_journal_year 2022
_chemical_formula_moiety 'C29 H32 O4'
_chemical_formula_sum 'C29 H32 O4'
_chemical_formula_weight 444.54
_space_group_crystal_system triclinic
_space_group_IT_number 2
_space_group_name_Hall '-P 1'
_space_group_name_H-M_alt 'P -1'
_atom_sites_solution_hydrogens mixed
_audit_creation_method SHELXL-2016/6
_audit_update_record
;
2020-03-28 deposited with the CCDC.	2022-05-03 downloaded from the CCDC.
;
_cell_angle_alpha 95.205(4)
_cell_angle_beta 106.911(4)
_cell_angle_gamma 98.262(4)
_cell_formula_units_Z 2
_cell_length_a 9.3146(7)
_cell_length_b 11.4763(9)
_cell_length_c 12.2711(9)
_cell_measurement_reflns_used 8320
_cell_measurement_temperature 296(2)
_cell_measurement_theta_max 26.33
_cell_measurement_theta_min 2.32
_cell_volume 1229.77(16)
_computing_cell_refinement 'Bruker SAINT'
_computing_data_collection 'Bruker APEX2'
_computing_data_reduction 'Bruker SAINT'
_computing_molecular_graphics 'Bruker SHELXTL'
_computing_publication_material 'Bruker SHELXTL'
_computing_structure_refinement 'SHELXL-2016/6 (Sheldrick, 2016)'
_computing_structure_solution 'SHELXL-2016/6 (Sheldrick, 2016)'
_diffrn_ambient_temperature 296(2)
_diffrn_measured_fraction_theta_full 0.998
_diffrn_measured_fraction_theta_max 0.992
_diffrn_measurement_device_type 'Bruker APEX-II CCD'
_diffrn_measurement_method '\f and \w scans'
_diffrn_radiation_type MoK\a
_diffrn_radiation_wavelength 0.71073
_diffrn_reflns_av_R_equivalents 0.0224
_diffrn_reflns_av_unetI/netI 0.0227
_diffrn_reflns_Laue_measured_fraction_full 0.998
_diffrn_reflns_Laue_measured_fraction_max 0.992
_diffrn_reflns_limit_h_max 11
_diffrn_reflns_limit_h_min -9
_diffrn_reflns_limit_k_max 10
_diffrn_reflns_limit_k_min -14
_diffrn_reflns_limit_l_max 15
_diffrn_reflns_limit_l_min -15
_diffrn_reflns_number 15144
_diffrn_reflns_point_group_measured_fraction_full 0.998
_diffrn_reflns_point_group_measured_fraction_max 0.992
_diffrn_reflns_theta_full 25.242
_diffrn_reflns_theta_max 26.416
_diffrn_reflns_theta_min 2.337
_diffrn_source 'fine-focus sealed tube'
_exptl_absorpt_coefficient_mu 0.079
_exptl_absorpt_correction_type multi-scan
_exptl_absorpt_process_details 'Bruker AXS SADABS program'
_exptl_crystal_colour colorless
_exptl_crystal_density_diffrn 1.201
_exptl_crystal_description block
_exptl_crystal_F_000 476
_exptl_crystal_size_max 29.000
_exptl_crystal_size_mid 20.000
_exptl_crystal_size_min 13.000
_exptl_transmission_factor_max 0.358
_exptl_transmission_factor_min 0.164
_refine_diff_density_max 0.196
_refine_diff_density_min -0.174
_refine_diff_density_rms 0.042
_refine_ls_extinction_coef 0.025(4)
_refine_ls_extinction_expression Fc^*^=kFc[1+0.001xFc^2^\l^3^/sin(2\q)]^-1/4^
_refine_ls_extinction_method 'SHELXL-2016/6 (Sheldrick 2016)'
_refine_ls_goodness_of_fit_ref 1.057
_refine_ls_hydrogen_treatment mixed
_refine_ls_matrix_type full
_refine_ls_number_parameters 315
_refine_ls_number_reflns 5020
_refine_ls_number_restraints 0
_refine_ls_restrained_S_all 1.057
_refine_ls_R_factor_all 0.0547
_refine_ls_R_factor_gt 0.0429
_refine_ls_shift/su_max 0.000
_refine_ls_shift/su_mean 0.000
_refine_ls_structure_factor_coef Fsqd
_refine_ls_weighting_details 'w=1/[\s^2^(Fo^2^)+(0.0698P)^2^+0.1779P] where P=(Fo^2^+2Fc^2^)/3'
_refine_ls_weighting_scheme calc
_refine_ls_wR_factor_gt 0.1203
_refine_ls_wR_factor_ref 0.1316
_reflns_Friedel_coverage 0.000
_reflns_number_gt 3978
_reflns_number_total 5020
_reflns_threshold_expression 'I > 2\s(I)'
_cod_data_source_file d2ce00425a2.cif
_cod_data_source_block BiPhDimedone-Form_II
_cod_database_code 7244884
_shelx_shelxl_version_number 2016/6
_shelx_space_group_comment
;
The symmetry employed for this shelxl refinement is uniquely defined
by the following loop, which should always be used as a source of
symmetry information in preference to the above space-group names.
They are only intended as comments.
;
_shelx_estimated_absorpt_t_min 0.209
_shelx_estimated_absorpt_t_max 0.428
_exptl_absorpt_special_details 'Sheldrick,G.M.,2015,University of gottingen'

loop_
_space_group_symop_operation_xyz
'x, y, z'
'-x, -y, -z'

loop_
_atom_site_label
_atom_site_type_symbol
_atom_site_fract_x
_atom_site_fract_y
_atom_site_fract_z
_atom_site_U_iso_or_equiv
_atom_site_adp_type
_atom_site_occupancy
_atom_site_site_symmetry_order
_atom_site_calc_flag
_atom_site_refinement_flags_posn
_atom_site_refinement_flags_adp
_atom_site_refinement_flags_occupancy
_atom_site_disorder_assembly
_atom_site_disorder_group
C1 C 0.70061(14) 0.79835(11) 0.71227(10) 0.0389(3) Uani 1 1 d . . . . .
C2 C 0.83654(15) 0.86838(13) 0.71571(12) 0.0474(3) Uani 1 1 d . . . . .
H2 H 0.923107 0.870553 0.777816 0.057 Uiso 1 1 calc R U . . .
C3 C 0.84648(15) 0.93509(12) 0.62899(12) 0.0472(3) Uani 1 1 d . . . . .
H3 H 0.939457 0.981218 0.634077 0.057 Uiso 1 1 calc R U . . .
C4 C 0.72032(14) 0.93461(11) 0.53433(11) 0.0409(3) Uani 1 1 d . . . . .
C5 C 0.73166(15) 1.00649(12) 0.44148(12) 0.0448(3) Uani 1 1 d . . . . .
C6 C 0.82893(17) 1.11581(13) 0.46612(15) 0.0564(4) Uani 1 1 d . . . . .
H6 H 0.887187 1.144473 0.541785 0.068 Uiso 1 1 calc R U . . .
C7 C 0.8403(2) 1.18236(16) 0.37992(19) 0.0703(5) Uani 1 1 d . . . . .
H7 H 0.906808 1.254914 0.397854 0.084 Uiso 1 1 calc R U . . .
C8 C 0.7547(2) 1.14263(18) 0.26871(19) 0.0778(6) Uani 1 1 d . . . . .
H8 H 0.761757 1.188340 0.211037 0.093 Uiso 1 1 calc R U . . .
C9 C 0.6582(3) 1.03495(19) 0.24221(17) 0.0821(6) Uani 1 1 d . . . . .
H9 H 0.600219 1.007302 0.166278 0.099 Uiso 1 1 calc R U . . .
C10 C 0.6468(2) 0.96722(15) 0.32809(14) 0.0652(4) Uani 1 1 d . . . . .
H10 H 0.581092 0.894235 0.309175 0.078 Uiso 1 1 calc R U . . .
C11 C 0.58378(15) 0.86427(12) 0.53076(12) 0.0468(3) Uani 1 1 d . . . . .
H11 H 0.497213 0.861841 0.468581 0.056 Uiso 1 1 calc R U . . .
C12 C 0.57431(15) 0.79816(12) 0.61752(12) 0.0461(3) Uani 1 1 d . . . . .
H12 H 0.481276 0.752284 0.612675 0.055 Uiso 1 1 calc R U . . .
C13 C 0.68093(14) 0.73566(12) 0.81353(10) 0.0394(3) Uani 1 1 d . . . . .
C14 C 0.82858(15) 0.72800(12) 0.90579(11) 0.0444(3) Uani 1 1 d . . . . .
C15 C 0.84160(17) 0.76597(15) 1.02085(12) 0.0570(4) Uani 1 1 d . . . . .
C16 C 0.9876(2) 0.7715(2) 1.11638(14) 0.0842(6) Uani 1 1 d . . . . .
H16A H 0.976598 0.703259 1.156430 0.101 Uiso 1 1 calc R U . . .
H16B H 1.002559 0.842249 1.170855 0.101 Uiso 1 1 calc R U . . .
C17 C 1.12928(18) 0.77338(18) 1.07903(14) 0.0687(5) Uani 1 1 d . . . . .
C18 C 1.09259(17) 0.67699(16) 0.97648(15) 0.0637(4) Uani 1 1 d . . . . .
H18A H 1.175930 0.685970 0.943719 0.076 Uiso 1 1 calc R U . . .
H18B H 1.086734 0.600122 1.003513 0.076 Uiso 1 1 calc R U . . .
C19 C 0.94651(15) 0.67786(13) 0.88320(12) 0.0487(3) Uani 1 1 d . . . . .
C20 C 1.2611(2) 0.7481(3) 1.1772(2) 0.1150(10) Uani 1 1 d . . . . .
H20A H 1.280895 0.806603 1.243255 0.173 Uiso 1 1 calc R U . . .
H20B H 1.350816 0.751266 1.153243 0.173 Uiso 1 1 calc R U . . .
H20C H 1.234215 0.670420 1.196511 0.173 Uiso 1 1 calc R U . . .
C21 C 1.1779(2) 0.89437(18) 1.04558(17) 0.0802(5) Uani 1 1 d . . . . .
H21A H 1.095625 0.912171 0.985059 0.120 Uiso 1 1 calc R U . . .
H21B H 1.265273 0.892532 1.019449 0.120 Uiso 1 1 calc R U . . .
H21C H 1.203261 0.954476 1.111195 0.120 Uiso 1 1 calc R U . . .
C22 C 0.56545(14) 0.62028(11) 0.77964(10) 0.0389(3) Uani 1 1 d . . . . .
C23 C 0.45879(15) 0.59901(13) 0.83864(11) 0.0451(3) Uani 1 1 d . . . . .
C24 C 0.33591(18) 0.49074(15) 0.80402(13) 0.0581(4) Uani 1 1 d . . . . .
H24A H 0.245275 0.511624 0.818650 0.070 Uiso 1 1 calc R U . . .
H24B H 0.368925 0.431001 0.852077 0.070 Uiso 1 1 calc R U . . .
C25 C 0.29420(16) 0.43684(12) 0.67851(12) 0.0479(3) Uani 1 1 d . . . . .
C26 C 0.44182(16) 0.42331(12) 0.65271(12) 0.0478(3) Uani 1 1 d . . . . .
H26A H 0.479569 0.356745 0.687735 0.057 Uiso 1 1 calc R U . . .
H26B H 0.419182 0.403961 0.570178 0.057 Uiso 1 1 calc R U . . .
C27 C 0.56551(14) 0.53040(12) 0.69393(10) 0.0416(3) Uani 1 1 d . . . . .
C28 C 0.20999(18) 0.51744(16) 0.59989(16) 0.0647(4) Uani 1 1 d . . . . .
H28A H 0.182625 0.481390 0.521241 0.097 Uiso 1 1 calc R U . . .
H28B H 0.274994 0.593123 0.610139 0.097 Uiso 1 1 calc R U . . .
H28C H 0.119412 0.528468 0.618851 0.097 Uiso 1 1 calc R U . . .
C29 C 0.1909(2) 0.31556(15) 0.65715(16) 0.0695(5) Uani 1 1 d . . . . .
H29A H 0.094897 0.325672 0.667414 0.104 Uiso 1 1 calc R U . . .
H29B H 0.238598 0.266023 0.710605 0.104 Uiso 1 1 calc R U . . .
H29C H 0.174280 0.278780 0.580014 0.104 Uiso 1 1 calc R U . . .
H2A H 0.806(3) 0.590(2) 0.708(2) 0.130(9) Uiso 1 1 d . . . . .
H3A H 0.582(4) 0.731(3) 0.980(3) 0.153(11) Uiso 1 1 d . . . . .
H13 H 0.6334(15) 0.7893(12) 0.8487(11) 0.036(3) Uiso 1 1 d . . . . .
O1 O 0.72971(13) 0.79406(12) 1.05243(9) 0.0717(4) Uani 1 1 d . . . . .
O2 O 0.93930(12) 0.62721(10) 0.78339(10) 0.0606(3) Uani 1 1 d . . . . .
O3 O 0.46041(12) 0.66897(10) 0.92813(9) 0.0586(3) Uani 1 1 d . . . . .
O4 O 0.67220(11) 0.53380(9) 0.64732(8) 0.0533(3) Uani 1 1 d . . . . .

loop_
_atom_site_aniso_label
_atom_site_aniso_U_11
_atom_site_aniso_U_22
_atom_site_aniso_U_33
_atom_site_aniso_U_23
_atom_site_aniso_U_13
_atom_site_aniso_U_12
C1 0.0361(6) 0.0425(6) 0.0394(6) 0.0053(5) 0.0132(5) 0.0076(5)
C2 0.0350(6) 0.0579(8) 0.0446(7) 0.0105(6) 0.0063(5) 0.0031(6)
C3 0.0355(6) 0.0509(8) 0.0535(8) 0.0120(6) 0.0130(6) 0.0014(5)
C4 0.0412(7) 0.0375(6) 0.0457(7) 0.0069(5) 0.0152(5) 0.0081(5)
C5 0.0445(7) 0.0425(7) 0.0527(8) 0.0129(6) 0.0193(6) 0.0125(5)
C6 0.0493(8) 0.0503(8) 0.0722(10) 0.0194(7) 0.0194(7) 0.0089(6)
C7 0.0604(10) 0.0603(10) 0.1033(15) 0.0401(10) 0.0345(10) 0.0154(8)
C8 0.0864(13) 0.0830(13) 0.0923(14) 0.0542(11) 0.0487(12) 0.0358(11)
C9 0.1071(16) 0.0881(14) 0.0578(10) 0.0286(10) 0.0261(10) 0.0251(12)
C10 0.0815(11) 0.0570(9) 0.0549(9) 0.0147(7) 0.0175(8) 0.0088(8)
C11 0.0378(7) 0.0491(7) 0.0485(7) 0.0129(6) 0.0053(5) 0.0044(5)
C12 0.0336(6) 0.0499(7) 0.0525(8) 0.0132(6) 0.0108(5) 0.0017(5)
C13 0.0355(6) 0.0475(7) 0.0364(6) 0.0031(5) 0.0136(5) 0.0077(5)
C14 0.0382(6) 0.0549(8) 0.0383(6) 0.0097(6) 0.0103(5) 0.0030(6)
C15 0.0473(8) 0.0777(10) 0.0415(7) 0.0063(7) 0.0130(6) -0.0009(7)
C16 0.0576(10) 0.1421(19) 0.0408(8) 0.0148(10) 0.0060(7) -0.0027(11)
C17 0.0462(8) 0.0979(13) 0.0505(9) 0.0170(8) 0.0019(7) -0.0009(8)
C18 0.0430(8) 0.0697(10) 0.0737(11) 0.0241(8) 0.0065(7) 0.0098(7)
C19 0.0396(7) 0.0550(8) 0.0505(8) 0.0134(6) 0.0123(6) 0.0048(6)
C20 0.0608(12) 0.189(3) 0.0760(14) 0.0452(16) -0.0095(10) 0.0066(14)
C21 0.0679(11) 0.0848(13) 0.0737(12) -0.0062(10) 0.0161(9) -0.0096(10)
C22 0.0361(6) 0.0472(7) 0.0348(6) 0.0083(5) 0.0123(5) 0.0076(5)
C23 0.0430(7) 0.0555(8) 0.0381(6) 0.0055(6) 0.0159(5) 0.0066(6)
C24 0.0553(9) 0.0677(10) 0.0523(8) 0.0045(7) 0.0271(7) -0.0062(7)
C25 0.0446(7) 0.0498(8) 0.0480(7) 0.0063(6) 0.0158(6) 0.0019(6)
C26 0.0493(8) 0.0458(7) 0.0472(7) 0.0027(6) 0.0141(6) 0.0093(6)
C27 0.0410(7) 0.0502(7) 0.0362(6) 0.0092(5) 0.0132(5) 0.0120(5)
C28 0.0466(8) 0.0730(10) 0.0714(10) 0.0126(8) 0.0117(7) 0.0133(7)
C29 0.0657(10) 0.0618(10) 0.0745(11) -0.0012(8) 0.0253(9) -0.0108(8)
O1 0.0582(7) 0.1068(10) 0.0451(6) -0.0074(6) 0.0197(5) 0.0027(6)
O2 0.0457(6) 0.0747(7) 0.0618(7) 0.0009(5) 0.0184(5) 0.0141(5)
O3 0.0525(6) 0.0753(7) 0.0484(6) -0.0076(5) 0.0263(5) 0.0006(5)
O4 0.0482(5) 0.0668(6) 0.0491(5) -0.0001(5) 0.0242(4) 0.0095(5)

loop_
_atom_type_symbol
_atom_type_description
_atom_type_scat_dispersion_real
_atom_type_scat_dispersion_imag
_atom_type_scat_source
C C 0.0033 0.0016 'International Tables Vol C Tables 4.2.6.8 and 6.1.1.4'
H H 0.0000 0.0000 'International Tables Vol C Tables 4.2.6.8 and 6.1.1.4'
O O 0.0106 0.0060 'International Tables Vol C Tables 4.2.6.8 and 6.1.1.4'

loop_
_geom_angle_atom_site_label_1
_geom_angle_atom_site_label_2
_geom_angle_atom_site_label_3
_geom_angle
_geom_angle_site_symmetry_1
_geom_angle_site_symmetry_3
_geom_angle_publ_flag
C2 C1 C12 117.01(12) . . ?
C2 C1 C13 122.72(11) . . ?
C12 C1 C13 119.81(11) . . ?
C3 C2 C1 121.56(12) . . ?
C3 C2 H2 119.2 . . ?
C1 C2 H2 119.2 . . ?
C2 C3 C4 121.35(12) . . ?
C2 C3 H3 119.3 . . ?
C4 C3 H3 119.3 . . ?
C3 C4 C11 117.14(12) . . ?
C3 C4 C5 121.11(12) . . ?
C11 C4 C5 121.75(12) . . ?
C10 C5 C6 117.76(13) . . ?
C10 C5 C4 121.41(13) . . ?
C6 C5 C4 120.83(13) . . ?
C7 C6 C5 120.91(16) . . ?
C7 C6 H6 119.5 . . ?
C5 C6 H6 119.5 . . ?
C8 C7 C6 120.48(17) . . ?
C8 C7 H7 119.8 . . ?
C6 C7 H7 119.8 . . ?
C7 C8 C9 119.69(16) . . ?
C7 C8 H8 120.2 . . ?
C9 C8 H8 120.2 . . ?
C8 C9 C10 120.21(19) . . ?
C8 C9 H9 119.9 . . ?
C10 C9 H9 119.9 . . ?
C5 C10 C9 120.94(17) . . ?
C5 C10 H10 119.5 . . ?
C9 C10 H10 119.5 . . ?
C12 C11 C4 121.31(12) . . ?
C12 C11 H11 119.3 . . ?
C4 C11 H11 119.3 . . ?
C11 C12 C1 121.62(12) . . ?
C11 C12 H12 119.2 . . ?
C1 C12 H12 119.2 . . ?
C22 C13 C14 113.69(11) . . ?
C22 C13 C1 114.72(10) . . ?
C14 C13 C1 115.43(10) . . ?
C22 C13 H13 104.1(8) . . ?
C14 C13 H13 105.5(8) . . ?
C1 C13 H13 101.4(8) . . ?
C19 C14 C15 118.17(13) . . ?
C19 C14 C13 123.72(12) . . ?
C15 C14 C13 117.95(12) . . ?
O1 C15 C14 122.87(13) . . ?
O1 C15 C16 115.48(14) . . ?
C14 C15 C16 121.60(14) . . ?
C15 C16 C17 115.30(13) . . ?
C15 C16 H16A 108.4 . . ?
C17 C16 H16A 108.4 . . ?
C15 C16 H16B 108.4 . . ?
C17 C16 H16B 108.4 . . ?
H16A C16 H16B 107.5 . . ?
C16 C17 C18 107.85(14) . . ?
C16 C17 C21 110.95(18) . . ?
C18 C17 C21 109.94(14) . . ?
C16 C17 C20 110.15(15) . . ?
C18 C17 C20 109.44(19) . . ?
C21 C17 C20 108.50(17) . . ?
C19 C18 C17 114.62(14) . . ?
C19 C18 H18A 108.6 . . ?
C17 C18 H18A 108.6 . . ?
C19 C18 H18B 108.6 . . ?
C17 C18 H18B 108.6 . . ?
H18A C18 H18B 107.6 . . ?
O2 C19 C14 123.65(12) . . ?
O2 C19 C18 114.68(13) . . ?
C14 C19 C18 121.66(14) . . ?
C17 C20 H20A 109.5 . . ?
C17 C20 H20B 109.5 . . ?
H20A C20 H20B 109.5 . . ?
C17 C20 H20C 109.5 . . ?
H20A C20 H20C 109.5 . . ?
H20B C20 H20C 109.5 . . ?
C17 C21 H21A 109.5 . . ?
C17 C21 H21B 109.5 . . ?
H21A C21 H21B 109.5 . . ?
C17 C21 H21C 109.5 . . ?
H21A C21 H21C 109.5 . . ?
H21B C21 H21C 109.5 . . ?
C23 C22 C27 117.86(12) . . ?
C23 C22 C13 119.55(11) . . ?
C27 C22 C13 122.53(11) . . ?
O3 C23 C22 122.98(12) . . ?
O3 C23 C24 115.13(11) . . ?
C22 C23 C24 121.87(12) . . ?
C23 C24 C25 114.29(11) . . ?
C23 C24 H24A 108.7 . . ?
C25 C24 H24A 108.7 . . ?
C23 C24 H24B 108.7 . . ?
C25 C24 H24B 108.7 . . ?
H24A C24 H24B 107.6 . . ?
C24 C25 C26 107.67(12) . . ?
C24 C25 C28 110.53(13) . . ?
C26 C25 C28 109.86(12) . . ?
C24 C25 C29 110.27(12) . . ?
C26 C25 C29 110.05(12) . . ?
C28 C25 C29 108.45(13) . . ?
C27 C26 C25 115.00(11) . . ?
C27 C26 H26A 108.5 . . ?
C25 C26 H26A 108.5 . . ?
C27 C26 H26B 108.5 . . ?
C25 C26 H26B 108.5 . . ?
H26A C26 H26B 107.5 . . ?
O4 C27 C22 122.38(12) . . ?
O4 C27 C26 115.66(11) . . ?
C22 C27 C26 121.95(11) . . ?
C25 C28 H28A 109.5 . . ?
C25 C28 H28B 109.5 . . ?
H28A C28 H28B 109.5 . . ?
C25 C28 H28C 109.5 . . ?
H28A C28 H28C 109.5 . . ?
H28B C28 H28C 109.5 . . ?
C25 C29 H29A 109.5 . . ?
C25 C29 H29B 109.5 . . ?
H29A C29 H29B 109.5 . . ?
C25 C29 H29C 109.5 . . ?
H29A C29 H29C 109.5 . . ?
H29B C29 H29C 109.5 . . ?
C15 O1 H3A 113.7(12) . . ?
C19 O2 H2A 118.5(11) . . ?
C23 O3 H3A 115.3(14) . . ?
C27 O4 H2A 117.4(11) . . ?

loop_
_geom_bond_atom_site_label_1
_geom_bond_atom_site_label_2
_geom_bond_distance
_geom_bond_site_symmetry_2
_geom_bond_publ_flag
C1 C2 1.3860(18) . ?
C1 C12 1.3924(18) . ?
C1 C13 1.5336(17) . ?
C2 C3 1.3828(19) . ?
C2 H2 0.9300 . ?
C3 C4 1.3903(18) . ?
C3 H3 0.9300 . ?
C4 C11 1.3919(18) . ?
C4 C5 1.4850(18) . ?
C5 C10 1.381(2) . ?
C5 C6 1.390(2) . ?
C6 C7 1.379(2) . ?
C6 H6 0.9300 . ?
C7 C8 1.362(3) . ?
C7 H7 0.9300 . ?
C8 C9 1.371(3) . ?
C8 H8 0.9300 . ?
C9 C10 1.384(2) . ?
C9 H9 0.9300 . ?
C10 H10 0.9300 . ?
C11 C12 1.3780(19) . ?
C11 H11 0.9300 . ?
C12 H12 0.9300 . ?
C13 C22 1.5211(18) . ?
C13 C14 1.5257(17) . ?
C13 H13 0.950(14) . ?
C14 C19 1.394(2) . ?
C14 C15 1.4042(19) . ?
C15 O1 1.2842(19) . ?
C15 C16 1.504(2) . ?
C16 C17 1.515(3) . ?
C16 H16A 0.9700 . ?
C16 H16B 0.9700 . ?
C17 C18 1.521(3) . ?
C17 C21 1.527(3) . ?
C17 C20 1.533(2) . ?
C18 C19 1.504(2) . ?
C18 H18A 0.9700 . ?
C18 H18B 0.9700 . ?
C19 O2 1.2862(18) . ?
C20 H20A 0.9600 . ?
C20 H20B 0.9600 . ?
C20 H20C 0.9600 . ?
C21 H21A 0.9600 . ?
C21 H21B 0.9600 . ?
C21 H21C 0.9600 . ?
C22 C23 1.3970(17) . ?
C22 C27 1.4049(18) . ?
C23 O3 1.2952(16) . ?
C23 C24 1.499(2) . ?
C24 C25 1.522(2) . ?
C24 H24A 0.9700 . ?
C24 H24B 0.9700 . ?
C25 C26 1.5234(19) . ?
C25 C28 1.527(2) . ?
C25 C29 1.528(2) . ?
C26 C27 1.4949(19) . ?
C26 H26A 0.9700 . ?
C26 H26B 0.9700 . ?
C27 O4 1.2806(15) . ?
C28 H28A 0.9600 . ?
C28 H28B 0.9600 . ?
C28 H28C 0.9600 . ?
C29 H29A 0.9600 . ?
C29 H29B 0.9600 . ?
C29 H29C 0.9600 . ?
O1 H3A 1.44(3) . ?
O2 H2A 1.30(3) . ?
O3 H3A 1.21(3) . ?
O4 H2A 1.29(3) . ?
